data_1543435
loop_
_publ_author_name
'Yang, Xuejin'
'Shi, Xueliang'
'Aratani, Naoki'
'Gon\,calves, Th\'eo P.'
'Huang, Kuo-Wei'
'Yamada, Hiroko'
'Chi, Chunyan'
'Miao, Qian'

_publ_section_title
;
 Benzo[4,5]cyclohepta[1,2-b]fluorene: an isomeric motif for pentacene
 containing linearly fused five-, six- and seven-membered rings
;
_journal_issue 9
_journal_name_full 'Chem. Sci.'
_journal_page_first 6176
_journal_paper_doi 10.1039/C6SC01795A
_journal_volume 7
_journal_year 2016
_chemical_formula_sum 'C22 H12 O2'
_chemical_formula_weight 308.32
_chemical_name_systematic diketone
_space_group_crystal_system monoclinic
_space_group_IT_number 7
_space_group_name_Hall 'P -2yc'
_space_group_name_H-M_alt 'P 1 c 1'
_symmetry_space_group_name_Hall 'P -2yc'
_symmetry_space_group_name_H-M 'P 1 c 1'
_atom_sites_solution_hydrogens geom
_audit_creation_method SHELXL-2014
_audit_update_record
;
2016-03-16 deposited with the CCDC.
2016-06-07 downloaded from the CCDC.
;
_cell_angle_alpha 90
_cell_angle_beta 111.997(3)
_cell_angle_gamma 90
_cell_formula_units_Z 2
_cell_length_a 13.9587(12)
_cell_length_b 3.8076(3)
_cell_length_c 14.2557(12)
_cell_measurement_reflns_used 3981
_cell_measurement_temperature 100(2)
_cell_measurement_theta_max 28.27
_cell_measurement_theta_min 2.89
_cell_volume 702.52(10)
_computing.cell_refinement 'APEX2 v2013.6--2 (Bruker AXS)'
_computing.data_collection 'APEX2 (Bruker AXS)'
_computing.data_reduction 'SAINT V8.32B (Bruker AXS Inc., 2013)'
_computing.molecular_graphics 'Bruker SHELXTL'
_computing.publication_material 'Bruker SHELXTL'
_computing.structure_refinement 'SHELXL--2013 (Sheldrick 2013)'
_computing.structure_solution 'SHELXS--97 (Sheldrick 2008)'

_diffrn_ambient_temperature 100(2)
_diffrn_measured_fraction_theta_full 0.998
_diffrn_measured_fraction_theta_max 0.995
_diffrn_measurement_device_type 'Bruker D8 Venture'
_diffrn_measurement_method '\f and \w scans'
_diffrn_radiation_type MoK\a
_diffrn_radiation_wavelength 0.71073
_diffrn_reflns_av_R_equivalents 0.0317
_diffrn_reflns_av_unetI/netI 0.0410
_diffrn_reflns_Laue_measured_fraction_full 0.998
_diffrn_reflns_Laue_measured_fraction_max 0.995
_diffrn_reflns_limit_h_max 18
_diffrn_reflns_limit_h_min -17
_diffrn_reflns_limit_k_max 5
_diffrn_reflns_limit_k_min -4
_diffrn_reflns_limit_l_max 18
_diffrn_reflns_limit_l_min -18
_diffrn_reflns_number 8274
_diffrn_reflns_point_group_measured_fraction_full 0.949
_diffrn_reflns_point_group_measured_fraction_max 0.915
_diffrn_reflns_theta_full 25.242
_diffrn_reflns_theta_max 28.286
_diffrn_reflns_theta_min 2.888
_diffrn_source 'Sealed Microfocusing Tube'
_exptl_absorpt_coefficient_mu 0.093
_exptl_absorpt_correction_T_max 0.7457
_exptl_absorpt_correction_T_min 0.6816
_exptl_absorpt_correction_type multi-scan
_exptl_absorpt_process_details 'Sadabs,(Sheldrick 2012)'
_exptl_crystal_colour yellow
_exptl_crystal_density_diffrn 1.458
_exptl_crystal_density_meas ?
_exptl_crystal_density_method 'Not Measured'
_exptl_crystal_description Plate
_exptl_crystal_F_000 320
_exptl_crystal_size_max 0.486
_exptl_crystal_size_mid 0.192
_exptl_crystal_size_min 0.076
_refine_diff_density_max 0.327
_refine_diff_density_min -0.225
_refine_diff_density_rms 0.046
_refine_ls_abs_structure_details
; 
 Flack x determined using 1194 quotients [(I+)-(I-)]/[(I+)+(I-)] 
 (Parsons, Flack and Wagner, Acta Cryst. B69 (2013) 249-259). 
;
_refine_ls_abs_structure_Flack 0.1(6)
_refine_ls_extinction_method none
_refine_ls_goodness_of_fit_ref 1.036
_refine_ls_hydrogen_treatment constr
_refine_ls_matrix_type full
_refine_ls_number_parameters 217
_refine_ls_number_reflns 3175
_refine_ls_number_restraints 2
_refine_ls_restrained_S_all 1.036
_refine_ls_R_factor_all 0.0453
_refine_ls_R_factor_gt 0.0369
_refine_ls_shift/su_max 0.000
_refine_ls_shift/su_mean 0.000
_refine_ls_structure_factor_coef Fsqd
_refine_ls_weighting_details 'w=1/[\s^2^(Fo^2^)+(0.0507P)^2^+0.0969P] where P=(Fo^2^+2Fc^2^)/3'
_refine_ls_weighting_scheme calc
_refine_ls_wR_factor_gt 0.0853
_refine_ls_wR_factor_ref 0.0895
_reflns_Friedel_coverage 0.835
_reflns_Friedel_fraction_full 0.898
_reflns_Friedel_fraction_max 0.834
_reflns_number_gt 2852
_reflns_number_total 3175
_reflns_threshold_expression 'I > 2\s(I)'
_cod_data_source_file c6sc01795a2.cif
_cod_data_source_block E354
_cod_depositor_comments
;
The following automatic conversions were performed:

'_exptl_absorpt_correction_type' value 'Multi-scan' changed to
'multi-scan' according to
/usr/data/users/saulius/crontab/automatic-downloads/rss-feeds/RSC/lib/dictionaries/cif_core.dic
dictionary named 'cif_core.dic' version 2.4.2 from 2011-04-26.

'_exptl_crystal_density_meas' value 'Not Measured' was changed to '?'
- the value is perceived as not measured.

Automatic conversion script
Id: cif_fix_values 4268 2015-11-12 08:31:59Z antanas 

 Adding full bibliography for 1543435--1543436.cif.
;
_cod_database_code 1543435
_shelx_space_group_comment
; 
The symmetry employed for this shelxl refinement is uniquely defined 
by the following loop, which should always be used as a source of 
symmetry information in preference to the above space-group names. 
They are only intended as comments. 
;
_shelx_estimated_absorpt_t_min 0.956
_shelx_estimated_absorpt_t_max 0.993
_computing.bruker_data_scaling 'SADABS V2012/1 (Bruker AXS Inc.)'

_shelxl_version_number 2014-3

loop_
_space_group_symop_operation_xyz
'x, y, z'
'x, -y, z+1/2'

loop_
_atom_site_label
_atom_site_type_symbol
_atom_site_fract_x
_atom_site_fract_y
_atom_site_fract_z
_atom_site_U_iso_or_equiv
_atom_site_adp_type
_atom_site_occupancy
_atom_site_site_symmetry_order
_atom_site_calc_flag
_atom_site_refinement_flags_posn
_atom_site_refinement_flags_adp
O1 O 0.27617(14) 0.4090(5) 0.68209(12) 0.0220(4) Uani 1 1 d . .
O2 O 0.56482(13) 0.8437(5) 0.36144(12) 0.0203(4) Uani 1 1 d . .
C1 C 0.21910(18) 0.2049(6) 0.50787(16) 0.0152(5) Uani 1 1 d . .
C2 C 0.12348(19) 0.0512(7) 0.48662(19) 0.0185(5) Uani 1 1 d . .
H2 H 0.0938 0.0376 0.5366 0.022 Uiso 1 1 calc R U
C3 C 0.07190(18) -0.0831(7) 0.38982(18) 0.0192(5) Uani 1 1 d . .
H3 H 0.0057 -0.1874 0.3731 0.023 Uiso 1 1 calc R U
C4 C 0.11638(19) -0.0659(7) 0.31743(18) 0.0185(5) Uani 1 1 d . .
H4 H 0.0803 -0.1625 0.2522 0.022 Uiso 1 1 calc R U
C5 C 0.21253(18) 0.0895(7) 0.33828(17) 0.0162(5) Uani 1 1 d . .
H5 H 0.2421 0.1012 0.2882 0.019 Uiso 1 1 calc R U
C6 C 0.26386(17) 0.2268(6) 0.43440(17) 0.0138(5) Uani 1 1 d . .
C7 C 0.36488(17) 0.4025(6) 0.47966(16) 0.0133(5) Uani 1 1 d . .
C8 C 0.38284(18) 0.4871(6) 0.58132(17) 0.0138(5) Uani 1 1 d . .
C9 C 0.29071(18) 0.3715(6) 0.60363(17) 0.0160(5) Uani 1 1 d . .
C10 C 0.47162(18) 0.6522(6) 0.64224(17) 0.0148(5) Uani 1 1 d . .
H10 H 0.4806 0.7158 0.7094 0.018 Uiso 1 1 calc R U
C11 C 0.54980(18) 0.7273(6) 0.60469(17) 0.0136(5) Uani 1 1 d . .
C12 C 0.53020(17) 0.6515(6) 0.50131(16) 0.0130(5) Uani 1 1 d . .
C13 C 0.43684(18) 0.4932(6) 0.43916(17) 0.0134(4) Uani 1 1 d . .
H13 H 0.4236 0.4494 0.3698 0.016 Uiso 1 1 calc R U
C14 C 0.60149(18) 0.7433(6) 0.44958(16) 0.0144(5) Uani 1 1 d . .
C15 C 0.71469(18) 0.6754(6) 0.49723(17) 0.0146(5) Uani 1 1 d . .
C16 C 0.77661(18) 0.7505(6) 0.59963(16) 0.0154(5) Uani 1 1 d . .
C17 C 0.73912(18) 0.8984(7) 0.67364(17) 0.0162(5) Uani 1 1 d . .
H17 H 0.7895 1.0177 0.7287 0.019 Uiso 1 1 calc R U
C18 C 0.64334(18) 0.8905(6) 0.67526(16) 0.0151(5) Uani 1 1 d . .
H18 H 0.6356 1.0090 0.7307 0.018 Uiso 1 1 calc R U
C19 C 0.88304(18) 0.6909(7) 0.63087(17) 0.0183(5) Uani 1 1 d . .
H19 H 0.9263 0.7483 0.6984 0.022 Uiso 1 1 calc R U
C20 C 0.92770(19) 0.5518(7) 0.56736(19) 0.0200(5) Uani 1 1 d . .
H20 H 1.0001 0.5113 0.5913 0.024 Uiso 1 1 calc R U
C21 C 0.86508(19) 0.4714(7) 0.46750(19) 0.0200(5) Uani 1 1 d . .
H21 H 0.8945 0.3705 0.4235 0.024 Uiso 1 1 calc R U
C22 C 0.76037(18) 0.5392(6) 0.43295(18) 0.0170(5) Uani 1 1 d . .
H22 H 0.7186 0.4925 0.3643 0.020 Uiso 1 1 calc R U

loop_
_atom_site_aniso_label
_atom_site_aniso_U_11
_atom_site_aniso_U_22
_atom_site_aniso_U_33
_atom_site_aniso_U_23
_atom_site_aniso_U_13
_atom_site_aniso_U_12
O1 0.0279(9) 0.0257(10) 0.0168(8) -0.0005(7) 0.0134(7) -0.0011(8)
O2 0.0213(8) 0.0266(10) 0.0135(8) 0.0037(7) 0.0072(7) -0.0002(7)
C1 0.0172(11) 0.0132(12) 0.0157(11) 0.0034(9) 0.0068(9) 0.0052(10)
C2 0.0182(12) 0.0152(12) 0.0252(12) 0.0034(10) 0.0117(10) 0.0026(10)
C3 0.0139(11) 0.0158(13) 0.0269(13) 0.0039(10) 0.0064(10) 0.0014(10)
C4 0.0176(12) 0.0163(13) 0.0188(11) 0.0013(9) 0.0037(10) 0.0046(10)
C5 0.0177(12) 0.0156(12) 0.0147(10) 0.0021(9) 0.0055(9) 0.0038(9)
C6 0.0148(11) 0.0121(11) 0.0160(10) 0.0035(9) 0.0074(9) 0.0032(9)
C7 0.0130(10) 0.0123(11) 0.0140(10) 0.0028(8) 0.0043(9) 0.0042(9)
C8 0.0181(12) 0.0132(12) 0.0127(10) 0.0037(8) 0.0086(9) 0.0040(9)
C9 0.0194(12) 0.0137(12) 0.0169(11) 0.0037(9) 0.0091(10) 0.0037(10)
C10 0.0196(11) 0.0142(12) 0.0115(9) 0.0011(8) 0.0070(9) 0.0043(10)
C11 0.0179(11) 0.0108(11) 0.0128(10) 0.0029(8) 0.0065(9) 0.0037(9)
C12 0.0146(11) 0.0130(12) 0.0118(10) 0.0028(8) 0.0053(9) 0.0025(9)
C13 0.0159(10) 0.0144(11) 0.0109(9) 0.0015(8) 0.0062(8) 0.0028(9)
C14 0.0186(12) 0.0129(11) 0.0113(10) -0.0026(8) 0.0050(9) -0.0014(9)
C15 0.0174(11) 0.0108(11) 0.0163(10) 0.0011(9) 0.0070(9) -0.0017(9)
C16 0.0187(11) 0.0119(12) 0.0164(11) 0.0013(9) 0.0077(9) -0.0012(9)
C17 0.0190(11) 0.0149(12) 0.0124(10) -0.0003(8) 0.0034(9) -0.0021(9)
C18 0.0212(12) 0.0132(12) 0.0113(10) 0.0005(8) 0.0066(9) 0.0015(9)
C19 0.0174(11) 0.0182(12) 0.0176(11) 0.0023(9) 0.0046(9) -0.0029(10)
C20 0.0140(11) 0.0179(13) 0.0289(13) 0.0052(10) 0.0091(10) 0.0006(10)
C21 0.0240(12) 0.0166(12) 0.0248(12) 0.0002(10) 0.0153(11) 0.0003(10)
C22 0.0207(12) 0.0153(12) 0.0165(11) 0.0000(9) 0.0088(10) -0.0019(10)

loop_
_atom_type_symbol
_atom_type_description
_atom_type_scat_dispersion_real
_atom_type_scat_dispersion_imag
_atom_type_scat_source
C C 0.0033 0.0016 'International Tables Vol C Tables 4.2.6.8 and 6.1.1.4'
H H 0.0000 0.0000 'International Tables Vol C Tables 4.2.6.8 and 6.1.1.4'
O O 0.0106 0.0060 'International Tables Vol C Tables 4.2.6.8 and 6.1.1.4'

loop_
_geom_angle_atom_site_label_1
_geom_angle_atom_site_label_2
_geom_angle_atom_site_label_3
_geom_angle
C2 C1 C6 121.5(2)
C2 C1 C9 129.7(2)
C6 C1 C9 108.8(2)
C1 C2 C3 118.1(2)
C1 C2 H2 121.0
C3 C2 H2 121.0
C4 C3 C2 120.6(2)
C4 C3 H3 119.7
C2 C3 H3 119.7
C3 C4 C5 121.6(2)
C3 C4 H4 119.2
C5 C4 H4 119.2
C6 C5 C4 118.0(2)
C6 C5 H5 121.0
C4 C5 H5 121.0
C5 C6 C1 120.2(2)
C5 C6 C7 131.2(2)
C1 C6 C7 108.6(2)
C13 C7 C8 119.7(2)
C13 C7 C6 131.2(2)
C8 C7 C6 109.0(2)
C10 C8 C7 121.7(2)
C10 C8 C9 130.0(2)
C7 C8 C9 108.3(2)
O1 C9 C1 127.1(2)
O1 C9 C8 127.6(2)
C1 C9 C8 105.27(18)
C8 C10 C11 119.7(2)
C8 C10 H10 120.1
C11 C10 H10 120.1
C10 C11 C12 118.3(2)
C10 C11 C18 116.4(2)
C12 C11 C18 125.2(2)
C13 C12 C11 120.8(2)
C13 C12 C14 115.01(19)
C11 C12 C14 124.2(2)
C7 C13 C12 119.5(2)
C7 C13 H13 120.3
C12 C13 H13 120.3
O2 C14 C12 118.8(2)
O2 C14 C15 119.0(2)
C12 C14 C15 121.74(19)
C22 C15 C16 119.8(2)
C22 C15 C14 115.6(2)
C16 C15 C14 124.5(2)
C19 C16 C15 117.3(2)
C19 C16 C17 117.3(2)
C15 C16 C17 125.3(2)
C18 C17 C16 129.3(2)
C18 C17 H17 115.4
C16 C17 H17 115.4
C17 C18 C11 129.6(2)
C17 C18 H18 115.2
C11 C18 H18 115.2
C20 C19 C16 122.6(2)
C20 C19 H19 118.7
C16 C19 H19 118.7
C19 C20 C21 119.2(2)
C19 C20 H20 120.4
C21 C20 H20 120.4
C22 C21 C20 119.8(2)
C22 C21 H21 120.1
C20 C21 H21 120.1
C21 C22 C15 121.2(2)
C21 C22 H22 119.4
C15 C22 H22 119.4

loop_
_geom_bond_atom_site_label_1
_geom_bond_atom_site_label_2
_geom_bond_distance
O1 C9 1.218(3)
O2 C14 1.227(3)
C1 C2 1.383(3)
C1 C6 1.409(3)
C1 C9 1.498(3)
C2 C3 1.393(3)
C2 H2 0.9500
C3 C4 1.391(4)
C3 H3 0.9500
C4 C5 1.393(3)
C4 H4 0.9500
C5 C6 1.389(3)
C5 H5 0.9500
C6 C7 1.473(3)
C7 C13 1.377(3)
C7 C8 1.412(3)
C8 C10 1.371(3)
C8 C9 1.502(3)
C10 C11 1.413(3)
C10 H10 0.9500
C11 C12 1.424(3)
C11 C18 1.456(3)
C12 C13 1.408(3)
C12 C14 1.485(3)
C13 H13 0.9500
C14 C15 1.490(3)
C15 C22 1.397(3)
C15 C16 1.419(3)
C16 C19 1.400(3)
C16 C17 1.455(3)
C17 C18 1.346(3)
C17 H17 0.9500
C18 H18 0.9500
C19 C20 1.383(4)
C19 H19 0.9500
C20 C21 1.397(3)
C20 H20 0.9500
C21 C22 1.381(3)
C21 H21 0.9500
C22 H22 0.9500
